data_7037951
loop_
_publ_author_name
'Karmakar, Subhendu'
'Purkait, Kallol'
'Chatterjee, Saptarshi'
'Mukherjee, Arindam'

_publ_section_title
;
 Anticancer activity of a cis-dichloridoplatinum(ii) complex of a
 chelating nitrogen mustard: insight into unusual guanine binding mode and
 low deactivation by glutathione.
;
_journal_issue 8
_journal_name_full 'Dalton transactions (Cambridge, England : 2003)'
_journal_page_first 3599
_journal_page_last 3615
_journal_paper_doi 10.1039/c5dt04459f
_journal_volume 45
_journal_year 2016
_chemical_formula_moiety 'C10 H14 Cl4 N2 Pt'
_chemical_formula_sum 'C10 H14 Cl4 N2 Pt'
_chemical_formula_weight 499.12
_chemical_name_systematic
;
 ? 
;
_space_group_crystal_system monoclinic
_space_group_IT_number 14
_space_group_name_Hall '-P 2ybc'
_space_group_name_H-M_alt 'P 1 21/c 1'
_symmetry_space_group_name_Hall '-P 2ybc'
_symmetry_space_group_name_H-M 'P 1 21/c 1'
_atom_sites_solution_hydrogens geom
_atom_sites_solution_primary direct
_atom_sites_solution_secondary difmap
_audit_creation_date 2014-09-04
_audit_creation_method
;
  Olex2 1.2-ac2
  (compiled 2012.03.27 svn.r2268, GUI svn.r4156)
;
_audit_update_record
;
2015-09-05 deposited with the CCDC.
2016-01-12 downloaded from the CCDC.
;
_cell_angle_alpha 90.00
_cell_angle_beta 98.844(10)
_cell_angle_gamma 90.00
_cell_formula_units_Z 4
_cell_length_a 8.5829(11)
_cell_length_b 10.4134(11)
_cell_length_c 15.2859(16)
_cell_measurement_reflns_used 2714
_cell_measurement_temperature 100.01(10)
_cell_measurement_theta_max 26.3780
_cell_measurement_theta_min 2.3830
_cell_volume 1350.0(3)
_computing_cell_refinement
;
CrysAlisPro, Agilent Technologies,
Version 1.171.37.33c (release 11-04-2014 CrysAlis171 .NET)
(compiled Apr 11 2014,15:12:41)
;
_computing_data_collection
;
CrysAlisPro, Agilent Technologies,
Version 1.171.37.33c (release 11-04-2014 CrysAlis171 .NET)
(compiled Apr 11 2014,15:12:41)
;
_computing_data_reduction
;
CrysAlisPro, Agilent Technologies,
Version 1.171.37.33c (release 11-04-2014 CrysAlis171 .NET)
(compiled Apr 11 2014,15:12:41)
;
_computing_molecular_graphics
;
O. V. Dolomanov, L. J. Bourhis, R. J. Gildea, J. A. K. Howard and H. Puschmann,
OLEX2: a complete structure solution, refinement and analysis program.
J. Appl. Cryst. (2009). 42, 339-341.
;
_computing_publication_material
;
O. V. Dolomanov, L. J. Bourhis, R. J. Gildea, J. A. K. Howard and H. Puschmann,
OLEX2: a complete structure solution, refinement and analysis program.
J. Appl. Cryst. (2009). 42, 339-341.
;
_computing_structure_refinement
;
SHELXL, G.M. Sheldrick, Acta Cryst.
(2008). A64, 112-122
;
_computing_structure_solution
;
SHELXS, G.M. Sheldrick, Acta Cryst.
(2008). A64, 112-122
;
_diffrn_ambient_environment N~2~
_diffrn_ambient_temperature 100.01(10)
_diffrn_detector 'CCD plate'
_diffrn_detector_area_resol_mean 7.9580
_diffrn_detector_type Eos
_diffrn_measured_fraction_theta_full 0.9949
_diffrn_measured_fraction_theta_max 0.9949
_diffrn_measurement_details
;
  1 omega   22.00   78.00   1.0000    7.5000
omega____ theta____ kappa____ phi______ frames
    -       27.5074   77.0000   90.0000 56

  2 omega   35.00  112.00   1.0000    7.5000
omega____ theta____ kappa____ phi______ frames
    -       27.5074  178.0000   90.0000 77

  3 omega   63.00  120.00   1.0000    7.5000
omega____ theta____ kappa____ phi______ frames
    -       27.5074  178.0000  -60.0000 57

  4 omega   13.00   90.00   1.0000    7.5000
omega____ theta____ kappa____ phi______ frames
    -       27.5074   38.0000 -150.0000 77
;
_diffrn_measurement_device 'four-circle diffractometer'
_diffrn_measurement_device_type 'SuperNova, Dual, Cu at zero, Eos'
_diffrn_measurement_method '\w scans'
_diffrn_orient_matrix_UB_11 0.0650449000
_diffrn_orient_matrix_UB_12 0.0260811000
_diffrn_orient_matrix_UB_13 -0.0175634000
_diffrn_orient_matrix_UB_21 0.0377254000
_diffrn_orient_matrix_UB_22 -0.0607038000
_diffrn_orient_matrix_UB_23 0.0042079000
_diffrn_orient_matrix_UB_31 -0.0363302000
_diffrn_orient_matrix_UB_32 -0.0165831000
_diffrn_orient_matrix_UB_33 -0.0434004000
_diffrn_radiation_monochromator mirror
_diffrn_radiation_probe x-ray
_diffrn_radiation_type 'Mo K\a'
_diffrn_radiation_wavelength 0.71073
_diffrn_reflns_av_R_equivalents 0.0423
_diffrn_reflns_av_unetI/netI 0.0575
_diffrn_reflns_limit_h_max 10
_diffrn_reflns_limit_h_min -10
_diffrn_reflns_limit_k_max 13
_diffrn_reflns_limit_k_min -10
_diffrn_reflns_limit_l_max 15
_diffrn_reflns_limit_l_min -19
_diffrn_reflns_number 5246
_diffrn_reflns_theta_full 26.37
_diffrn_reflns_theta_max 26.37
_diffrn_reflns_theta_min 1.96
_diffrn_source 'SuperNova (Mo) X-ray Source'
_exptl_absorpt_coefficient_mu 11.163
_exptl_absorpt_correction_T_max 1.00000
_exptl_absorpt_correction_T_min 0.51784
_exptl_absorpt_correction_type multi-scan
_exptl_absorpt_process_details
;
CrysAlisPro, Agilent Technologies,
Version 1.171.37.33c (release 11-04-2014 CrysAlis171 .NET)
(compiled Apr 11 2014,15:12:41)
Empirical absorption correction using spherical harmonics,
 implemented in SCALE3 ABSPACK scaling algorithm.
Empirical absorption correction using spherical harmonics,
 implemented in SCALE3 ABSPACK scaling algorithm.
;
_exptl_crystal_colour 'Light Yellow'
_exptl_crystal_density_diffrn 2.456
_exptl_crystal_density_method 'not measured'
_exptl_crystal_F_000 936
_exptl_crystal_size_max 0.1769
_exptl_crystal_size_mid 0.0981
_exptl_crystal_size_min 0.0766
_refine_diff_density_max 2.860
_refine_diff_density_min -2.483
_refine_diff_density_rms 0.248
_refine_ls_extinction_method none
_refine_ls_goodness_of_fit_ref 1.008
_refine_ls_hydrogen_treatment mixed
_refine_ls_matrix_type full
_refine_ls_number_parameters 118
_refine_ls_number_reflns 2723
_refine_ls_number_restraints 0
_refine_ls_restrained_S_all 1.008
_refine_ls_R_factor_all 0.0391
_refine_ls_R_factor_gt 0.0326
_refine_ls_shift/su_max 0.001
_refine_ls_shift/su_mean 0.000
_refine_ls_structure_factor_coef Fsqd
_refine_ls_weighting_details 'calc w=1/[\s^2^(Fo^2^)+(0.0229P)^2^+0.0000P] where P=(Fo^2^+2Fc^2^)/3'
_refine_ls_weighting_scheme calc
_refine_ls_wR_factor_gt 0.0665
_refine_ls_wR_factor_ref 0.0712
_reflns_number_gt 2327
_reflns_number_total 2723
_reflns_threshold_expression >2sigma(I)
_cod_data_source_file c5dt04459f2.cif
_cod_data_source_block added_by_encifer
_cod_depositor_comments 'Adding full bibliography for 7037951.cif.'
_cod_database_code 7037951
_audit_block_doi 10.5517/cc1j5843
_chemical_oxdiff_formula 'C10 H14 N2 Cl4 Pt'
_reflns_odcompleteness_completeness 99.49
_reflns_odcompleteness_iscentric 1
_reflns_odcompleteness_theta 26.32
_check_cif_alert_explanations
;
PLAT971_ALERT_2_B Check Calcd Residual Density.....
comment: Residual electron density are observed within very short range around metal centre which are the ghost peaks of Pt.
;

loop_
_space_group_symop_id
_space_group_symop_operation_xyz
1 'x, y, z'
2 '-x, y+1/2, -z+1/2'
3 '-x, -y, -z'
4 'x, -y-1/2, z-1/2'

loop_
_atom_site_label
_atom_site_type_symbol
_atom_site_fract_x
_atom_site_fract_y
_atom_site_fract_z
_atom_site_U_iso_or_equiv
_atom_site_adp_type
_atom_site_occupancy
_atom_site_symmetry_multiplicity
_atom_site_calc_flag
_atom_site_refinement_flags
Pt1 Pt 0.84306(3) 0.243407(19) 0.237682(13) 0.00722(9) Uani 1 1 d .
Cl4 Cl 1.41422(18) 0.27489(15) 0.38643(10) 0.0184(3) Uani 1 1 d .
Cl2 Cl 0.72435(17) 0.17447(13) 0.10131(8) 0.0128(3) Uani 1 1 d .
Cl3 Cl 0.70656(18) 0.63648(14) 0.38610(9) 0.0174(3) Uani 1 1 d .
Cl1 Cl 0.97125(17) 0.39701(13) 0.16758(8) 0.0137(3) Uani 1 1 d .
N1 N 0.7346(5) 0.1132(4) 0.3047(3) 0.0096(7) Uani 1 1 d .
N2 N 0.9400(6) 0.3020(4) 0.3642(3) 0.0096(7) Uani 1 1 d .
C10 C 1.2157(7) 0.2513(5) 0.3340(4) 0.0134(13) Uani 1 1 d .
H10A H 1.2069 0.2688 0.2711 0.016 Uiso 1 1 calc R
H10B H 1.1840 0.1632 0.3417 0.016 Uiso 1 1 calc R
C5 C 0.7851(7) 0.1112(5) 0.3930(4) 0.0109(5) Uani 1 1 d .
C7 C 0.8449(7) 0.4071(5) 0.3961(3) 0.0107(12) Uani 1 1 d .
H7A H 0.8935 0.4316 0.4553 0.013 Uiso 1 1 calc R
H7B H 0.7405 0.3742 0.4002 0.013 Uiso 1 1 calc R
C9 C 1.1100(6) 0.3426(5) 0.3763(3) 0.0109(5) Uani 1 1 d .
H9A H 1.1491 0.3487 0.4392 0.013 Uiso 1 1 calc R
H9B H 1.1167 0.4275 0.3509 0.013 Uiso 1 1 calc R
C8 C 0.8279(7) 0.5257(5) 0.3384(4) 0.0137(13) Uani 1 1 d .
H8A H 0.7796 0.5037 0.2787 0.016 Uiso 1 1 calc R
H8B H 0.9305 0.5633 0.3359 0.016 Uiso 1 1 calc R
C4 C 0.7164(6) 0.0318(5) 0.4482(4) 0.0109(5) Uani 1 1 d .
H4 H 0.7492 0.0342 0.5090 0.013 Uiso 1 1 calc R
C1 C 0.6181(7) 0.0334(5) 0.2703(3) 0.0109(5) Uani 1 1 d .
H1 H 0.5820 0.0358 0.2098 0.013 Uiso 1 1 calc R
C2 C 0.5514(6) -0.0510(5) 0.3220(3) 0.0109(5) Uani 1 1 d .
H2 H 0.4743 -0.1080 0.2962 0.013 Uiso 1 1 calc R
C6 C 0.9277(7) 0.1882(6) 0.4248(4) 0.0124(12) Uani 1 1 d .
H6A H 1.0207 0.1347 0.4268 0.015 Uiso 1 1 calc R
H6B H 0.9231 0.2187 0.4843 0.015 Uiso 1 1 calc R
C3 C 0.5982(6) -0.0518(5) 0.4125(3) 0.0109(5) Uani 1 1 d .
H3 H 0.5514 -0.1071 0.4485 0.013 Uiso 1 1 calc R

loop_
_atom_site_aniso_label
_atom_site_aniso_U_11
_atom_site_aniso_U_22
_atom_site_aniso_U_33
_atom_site_aniso_U_23
_atom_site_aniso_U_13
_atom_site_aniso_U_12
Pt1 0.00803(15) 0.00804(14) 0.00573(13) -0.00014(8) 0.00148(9) -0.00037(8)
Cl4 0.0096(8) 0.0250(8) 0.0204(8) 0.0027(6) 0.0016(6) 0.0023(6)
Cl2 0.0160(8) 0.0142(7) 0.0078(6) -0.0005(5) 0.0007(5) -0.0029(6)
Cl3 0.0211(9) 0.0156(8) 0.0155(7) -0.0024(6) 0.0026(6) 0.0066(6)
Cl1 0.0169(8) 0.0144(8) 0.0102(7) 0.0009(5) 0.0034(5) -0.0041(6)
N1 0.0117(19) 0.0066(17) 0.0109(17) 0.0007(13) 0.0030(13) -0.0011(14)
N2 0.0117(19) 0.0066(17) 0.0109(17) 0.0007(13) 0.0030(13) -0.0011(14)
C10 0.006(3) 0.019(3) 0.015(3) -0.004(2) 0.002(2) -0.003(2)
C5 0.0099(13) 0.0096(12) 0.0136(12) -0.0008(9) 0.0033(9) 0.0015(10)
C7 0.010(3) 0.012(3) 0.010(3) 0.000(2) 0.005(2) 0.003(2)
C9 0.0099(13) 0.0096(12) 0.0136(12) -0.0008(9) 0.0033(9) 0.0015(10)
C8 0.016(3) 0.009(3) 0.017(3) -0.004(2) 0.005(2) 0.004(2)
C4 0.0099(13) 0.0096(12) 0.0136(12) -0.0008(9) 0.0033(9) 0.0015(10)
C1 0.0099(13) 0.0096(12) 0.0136(12) -0.0008(9) 0.0033(9) 0.0015(10)
C2 0.0099(13) 0.0096(12) 0.0136(12) -0.0008(9) 0.0033(9) 0.0015(10)
C6 0.015(3) 0.013(3) 0.010(3) 0.001(2) 0.004(2) -0.001(2)
C3 0.0099(13) 0.0096(12) 0.0136(12) -0.0008(9) 0.0033(9) 0.0015(10)

loop_
_atom_type_symbol
_atom_type_description
_atom_type_scat_dispersion_real
_atom_type_scat_dispersion_imag
_atom_type_scat_source
C C 0.0033 0.0016 'International Tables Vol C Tables 4.2.6.8 and 6.1.1.4'
H H 0.0000 0.0000 'International Tables Vol C Tables 4.2.6.8 and 6.1.1.4'
Cl Cl 0.1484 0.1585 'International Tables Vol C Tables 4.2.6.8 and 6.1.1.4'
N N 0.0061 0.0033 'International Tables Vol C Tables 4.2.6.8 and 6.1.1.4'
Pt Pt -1.7033 8.3905 'International Tables Vol C Tables 4.2.6.8 and 6.1.1.4'

loop_
_exptl_crystal_face_index_h
_exptl_crystal_face_index_k
_exptl_crystal_face_index_l
_exptl_crystal_face_perp_dist
_exptl_oxdiff_crystal_face_indexfrac_h
_exptl_oxdiff_crystal_face_indexfrac_k
_exptl_oxdiff_crystal_face_indexfrac_l
_exptl_oxdiff_crystal_face_x
_exptl_oxdiff_crystal_face_y
_exptl_oxdiff_crystal_face_z
8 -11 0 0.0462 7.8972 -11.0168 0.0065 0.2262 0.9667 -0.1045
6 -13 1 0.0426 5.9031 -13.0047 0.9997 0.0272 1.0163 -0.0422
8 11 -2 0.0353 7.9914 10.9471 -1.9789 0.8401 -0.3714 -0.3860
-12 -3 1 0.0330 -11.9300 -2.9430 0.9801 -0.8700 -0.2673 0.4397
-12 2 -1 0.0359 -11.9099 2.0486 -1.0111 -0.7035 -0.5779 0.4426
4 14 0 0.0457 4.0337 13.9599 0.0098 0.6263 -0.6952 -0.3785
-3 -14 3 0.0505 -3.0379 -13.9637 2.9807 -0.6141 0.7456 0.2126
-9 10 1 0.0413 -8.8938 10.0229 0.9883 -0.3344 -0.9398 0.1140
-1 -15 2 0.0366 -1.0568 -14.9709 1.9865 -0.4941 0.8773 0.2004
9 -10 -1 0.0494 8.8938 -10.0229 -0.9883 0.3344 0.9398 -0.1140
7 -12 2 0.0563 6.9015 -12.0105 1.9977 0.1006 0.9978 -0.1383
-7 12 -2 0.0545 -6.9015 12.0105 -1.9977 -0.1006 -0.9978 0.1383
1 7 18 0.0513 1.0396 6.9872 17.9393 -0.0652 -0.3094 -0.9322
-4 -4 -19 0.0688 -4.0068 -3.9792 -18.9385 -0.0318 0.0107 1.0335
-8 11 0 0.0510 -7.8972 11.0168 -0.0065 -0.2262 -0.9667 0.1045
12 -3 -2 0.0358 11.9029 -3.0474 -1.9786 0.7295 0.6257 -0.2960

loop_
_geom_angle_atom_site_label_1
_geom_angle_atom_site_label_2
_geom_angle_atom_site_label_3
_geom_angle
Cl2 Pt1 Cl1 88.38(5)
N1 Pt1 Cl2 94.38(13)
N1 Pt1 Cl1 177.20(12)
N1 Pt1 N2 82.79(18)
N2 Pt1 Cl2 176.84(13)
N2 Pt1 Cl1 94.44(13)
C5 N1 Pt1 114.6(4)
C1 N1 Pt1 126.3(4)
C1 N1 C5 119.1(5)
C7 N2 Pt1 111.1(3)
C7 N2 C9 108.9(4)
C7 N2 C6 106.2(4)
C9 N2 Pt1 116.1(3)
C9 N2 C6 107.6(4)
C6 N2 Pt1 106.5(3)
C9 C10 Cl4 108.3(4)
N1 C5 C4 121.2(5)
N1 C5 C6 116.2(5)
C4 C5 C6 122.3(5)
N2 C7 C8 114.6(4)
N2 C9 C10 113.7(4)
C7 C8 Cl3 107.4(4)
C5 C4 C3 119.6(5)
N1 C1 C2 121.7(5)
C1 C2 C3 120.0(5)
C5 C6 N2 110.7(4)
C2 C3 C4 118.3(5)

loop_
_geom_bond_atom_site_label_1
_geom_bond_atom_site_label_2
_geom_bond_distance
Pt1 Cl2 2.2903(13)
Pt1 Cl1 2.2977(14)
Pt1 N1 2.012(4)
Pt1 N2 2.076(4)
Cl4 C10 1.784(6)
Cl3 C8 1.784(5)
N1 C5 1.353(7)
N1 C1 1.343(7)
N2 C7 1.492(7)
N2 C9 1.503(7)
N2 C6 1.519(7)
C10 C9 1.525(8)
C5 C4 1.377(7)
C5 C6 1.481(8)
C7 C8 1.512(7)
C4 C3 1.383(7)
C1 C2 1.365(7)
C2 C3 1.380(7)
